data_1503632
loop_
_publ_author_name
'Carlson, Brenden'
'Bullock, John P.'
'Hance, Timothy M.'
'Phelan, Gregory D.'

_publ_section_title
;
 Barometric sensitive coatings based upon osmium complexes dissolved in a
 fluoroacrylic polymer
;
_journal_issue 1
_journal_name_full 'Analytical chemistry'
_journal_page_first 262
_journal_page_last 267
_journal_paper_doi 10.1021/ac801945u
_journal_volume 81
_journal_year 2009
_chemical_formula_moiety 'C38 H48 N4 Os P2, 2(C4 F7 O2)'
_chemical_formula_sum 'C46 H48 F14 N4 O4 Os P2'
_chemical_formula_weight 1239.02
_chemical_name_common OsTMeDMPEHFB
_chemical_name_systematic
;
 OsTMeDMPEHFB
;
_space_group_IT_number 15
_symmetry_cell_setting monoclinic
_symmetry_Int_Tables_number 15
_symmetry_space_group_name_Hall '-C 2yc'
_symmetry_space_group_name_H-M 'C 1 2/c 1'
_atom_sites_solution_hydrogens geom
_atom_sites_solution_primary direct
_atom_sites_solution_secondary difmap
_audit_creation_method SHELXL-97
_cell_angle_alpha 90.00
_cell_angle_beta 127.3841(9)
_cell_angle_gamma 90.00
_cell_formula_units_Z 8
_cell_length_a 44.4150(9)
_cell_length_b 10.3610(3)
_cell_length_c 27.4400(8)
_cell_measurement_reflns_used 117
_cell_measurement_temperature 296(2)
_cell_volume 10033.6(5)
_computing_cell_refinement 'HKL Scalepack (Otwinowski & Minor 1997)'
_computing_data_collection KappaCCD
_computing_data_reduction 'HKL Scalepack (Otwinowski & Minor 1997)'
_computing_molecular_graphics 'maXus, Zortep'
_computing_publication_material 'SHELXL-97 (Sheldrick, 1997)'
_computing_structure_refinement 'SHELXL-97 (Sheldrick, 1997)'
_computing_structure_solution SIR97
_diffrn_ambient_temperature 296(2)
_diffrn_measured_fraction_theta_full 0.989
_diffrn_measured_fraction_theta_max 0.932
_diffrn_measurement_device_type 'Nonius KappaCCD'
_diffrn_measurement_method '\f and \w scans'
_diffrn_radiation_monochromator graphite
_diffrn_radiation_source 'fine-focus sealed tube'
_diffrn_radiation_type MoK\a
_diffrn_radiation_wavelength 0.71073
_diffrn_reflns_av_R_equivalents 0.0898
_diffrn_reflns_av_sigmaI/netI 0.1440
_diffrn_reflns_limit_h_max 57
_diffrn_reflns_limit_h_min -56
_diffrn_reflns_limit_k_max 12
_diffrn_reflns_limit_k_min -13
_diffrn_reflns_limit_l_max 35
_diffrn_reflns_limit_l_min -35
_diffrn_reflns_number 19092
_diffrn_reflns_theta_full 25.00
_diffrn_reflns_theta_max 27.56
_diffrn_reflns_theta_min 2.05
_exptl_absorpt_coefficient_mu 2.704
_exptl_absorpt_correction_T_max 0.7661
_exptl_absorpt_correction_T_min 0.6498
_exptl_absorpt_correction_type multi-scan
_exptl_absorpt_process_details HKL2000
_exptl_crystal_colour red
_exptl_crystal_density_diffrn 1.640
_exptl_crystal_density_method 'not measured'
_exptl_crystal_description cut-block
_exptl_crystal_F_000 4928
_exptl_crystal_size_max 0.17
_exptl_crystal_size_mid 0.12
_exptl_crystal_size_min 0.10
_refine_diff_density_max 0.692
_refine_diff_density_min -1.400
_refine_diff_density_rms 0.112
_refine_ls_extinction_method none
_refine_ls_goodness_of_fit_ref 1.057
_refine_ls_hydrogen_treatment constr
_refine_ls_matrix_type full
_refine_ls_number_parameters 650
_refine_ls_number_reflns 10810
_refine_ls_number_restraints 250
_refine_ls_restrained_S_all 1.110
_refine_ls_R_factor_all 0.1933
_refine_ls_R_factor_gt 0.0597
_refine_ls_shift/su_max 0.021
_refine_ls_shift/su_mean 0.001
_refine_ls_structure_factor_coef Fsqd
_refine_ls_weighting_details 'calc w=1/[\s^2^(Fo^2^)+(0.0283P)^2^+0.0000P] where P=(Fo^2^+2Fc^2^)/3'
_refine_ls_weighting_scheme calc
_refine_ls_wR_factor_gt 0.1199
_refine_ls_wR_factor_ref 0.1582
_reflns_number_gt 3813
_reflns_number_total 10810
_reflns_threshold_expression I>2\s(I)
_cod_data_source_file ac801945u_si_002.cif
_cod_data_source_block shelxl
_cod_depositor_comments
;
The following automatic conversions were performed:

'_symmetry_cell_setting' value 'Monoclinic' changed to 'monoclinic'
according to /home/saulius/struct/CIF-dictionaries/cif_core.dic
dictionary named 'cif_core.dic' version 2.4.2 from 2011-04-26.

Automatic conversion script
Id: cif_fix_values 1715 2011-07-08 13:25:40Z adriana 
;
_cod_original_cell_volume 10033.5(5)
_cod_original_sg_symbol_H-M 'C 2/c'
_cod_database_code 1503632

loop_
_symmetry_equiv_pos_as_xyz
'x, y, z'
'-x, y, -z+1/2'
'x+1/2, y+1/2, z'
'-x+1/2, y+1/2, -z+1/2'
'-x, -y, -z'
'x, -y, z-1/2'
'-x+1/2, -y+1/2, -z'
'x+1/2, -y+1/2, z-1/2'

loop_
_atom_site_label
_atom_site_type_symbol
_atom_site_fract_x
_atom_site_fract_y
_atom_site_fract_z
_atom_site_U_iso_or_equiv
_atom_site_adp_type
_atom_site_occupancy
_atom_site_symmetry_multiplicity
_atom_site_calc_flag
_atom_site_refinement_flags
Os1 Os 0.120319(11) 0.98985(5) -0.028868(18) 0.07049(17) Uani 1 1 d U
P1 P 0.11845(9) 1.1878(3) -0.06768(15) 0.0891(8) Uani 1 1 d U
P2 P 0.09449(9) 0.9185(4) -0.12571(14) 0.0918(9) Uani 1 1 d U
F1 F -0.0453(4) 0.4510(11) 0.3766(7) 0.244(5) Uani 1 1 d DU
F2 F -0.0867(3) 0.3840(15) 0.2804(7) 0.269(5) Uani 1 1 d DU
F3 F -0.0676(4) 0.6225(12) 0.2865(7) 0.267(5) Uani 1 1 d DU
F4 F -0.0560(5) 0.4780(13) 0.2324(6) 0.280(6) Uani 1 1 d DU
F5 F -0.0187(4) 0.6522(16) 0.2755(7) 0.301(6) Uani 1 1 d DU
F6 F 0.0078(5) 0.4559(16) 0.3192(10) 0.338(7) Uani 1 1 d DU
F7 F -0.0029(4) 0.5771(17) 0.3777(7) 0.298(6) Uani 1 1 d DU
F8 F 0.2267(4) 0.6835(18) 0.3541(6) 0.297(5) Uani 1 1 d DU
F9 F 0.2219(4) 0.8553(16) 0.3067(7) 0.285(6) Uani 1 1 d DU
F12 F 0.1645(5) 0.826(2) 0.1987(9) 0.403(7) Uani 1 1 d DU
F11 F 0.1807(5) 0.6355(18) 0.2281(8) 0.336(6) Uani 1 1 d DU
F10 F 0.1565(5) 0.6371(19) 0.2907(8) 0.355(6) Uani 1 1 d DU
F13 F 0.1210(4) 0.6794(14) 0.1741(6) 0.295(5) Uani 1 1 d DU
F14 F 0.1314(4) 0.8365(15) 0.2422(7) 0.308(6) Uani 1 1 d DU
O1 O 0.0021(3) 0.2641(10) 0.3972(5) 0.132(4) Uani 1 1 d .
O2 O -0.0393(4) 0.2228(13) 0.2969(6) 0.206(6) Uani 1 1 d .
O3 O 0.1900(4) 0.7994(16) 0.3873(6) 0.207(6) Uani 1 1 d .
O4 O 0.1940(4) 0.9723(16) 0.3485(7) 0.216(7) Uani 1 1 d .
N1 N 0.1231(2) 0.8039(9) 0.0049(4) 0.072(2) Uani 1 1 d .
N2 N 0.1742(2) 0.9282(9) 0.0025(4) 0.069(2) Uani 1 1 d .
N3 N 0.1432(2) 1.0557(8) 0.0613(4) 0.067(2) Uani 1 1 d .
N4 N 0.0712(2) 1.0362(8) -0.0387(4) 0.072(2) Uani 1 1 d .
C1 C 0.0967(3) 0.7360(11) 0.0020(5) 0.075(3) Uani 1 1 d .
H1 H 0.0724 0.7709 -0.0204 0.090 Uiso 1 1 calc R
C2 C 0.1024(4) 0.6154(12) 0.0302(6) 0.087(3) Uani 1 1 d .
C3 C 0.1388(4) 0.5617(13) 0.0670(6) 0.090(4) Uani 1 1 d .
C4 C 0.1674(3) 0.6313(13) 0.0676(5) 0.083(3) Uani 1 1 d .
C5 C 0.2054(4) 0.5802(13) 0.0993(5) 0.094(4) Uani 1 1 d .
H5 H 0.2121 0.5024 0.1204 0.113 Uiso 1 1 calc R
C6 C 0.2308(3) 0.6461(14) 0.0979(5) 0.098(4) Uani 1 1 d .
H6 H 0.2551 0.6121 0.1185 0.117 Uiso 1 1 calc R
C7 C 0.2224(3) 0.7673(13) 0.0659(5) 0.081(3) Uani 1 1 d .
C8 C 0.2482(3) 0.8382(14) 0.0624(5) 0.090(4) Uani 1 1 d .
C9 C 0.2364(3) 0.9479(14) 0.0288(6) 0.087(4) Uani 1 1 d .
C10 C 0.1993(3) 0.9883(11) -0.0020(4) 0.077(3) Uani 1 1 d .
H10 H 0.1912 1.0607 -0.0271 0.092 Uiso 1 1 calc R
C11 C 0.1858(3) 0.8175(12) 0.0349(5) 0.074(3) Uani 1 1 d .
C12 C 0.1581(3) 0.7487(11) 0.0357(5) 0.071(3) Uani 1 1 d .
C13 C 0.0696(3) 0.5537(12) 0.0237(6) 0.110(4) Uani 1 1 d .
H13A H 0.0725 0.5645 0.0611 0.133 Uiso 1 1 calc R
H13B H 0.0688 0.4634 0.0153 0.133 Uiso 1 1 calc R
H13C H 0.0464 0.5939 -0.0094 0.133 Uiso 1 1 calc R
C14 C 0.1465(3) 0.4444(13) 0.0980(6) 0.105(4) Uani 1 1 d .
H14A H 0.1231 0.4026 0.0833 0.126 Uiso 1 1 calc R
H14B H 0.1609 0.4604 0.1412 0.126 Uiso 1 1 calc R
H14C H 0.1609 0.3899 0.0906 0.126 Uiso 1 1 calc R
C15 C 0.2897(3) 0.7903(12) 0.0979(5) 0.114(5) Uani 1 1 d .
H15A H 0.2924 0.7450 0.0703 0.136 Uiso 1 1 calc R
H15B H 0.2957 0.7333 0.1303 0.136 Uiso 1 1 calc R
H15C H 0.3066 0.8629 0.1151 0.136 Uiso 1 1 calc R
C16 C 0.2613(3) 1.0305(12) 0.0207(5) 0.106(4) Uani 1 1 d .
H16A H 0.2799 1.0742 0.0584 0.127 Uiso 1 1 calc R
H16B H 0.2459 1.0930 -0.0111 0.127 Uiso 1 1 calc R
H16C H 0.2738 0.9765 0.0095 0.127 Uiso 1 1 calc R
C17 C 0.1784(3) 1.0639(11) 0.1097(5) 0.088(4) Uani 1 1 d .
H17 H 0.1972 1.0410 0.1060 0.105 Uiso 1 1 calc R
C18 C 0.1898(3) 1.1056(13) 0.1678(5) 0.094(4) Uani 1 1 d .
C19 C 0.1636(3) 1.1457(12) 0.1745(5) 0.087(3) Uani 1 1 d .
C20 C 0.1252(3) 1.1394(11) 0.1227(5) 0.085(3) Uani 1 1 d .
C21 C 0.0926(4) 1.1775(12) 0.1205(6) 0.100(4) Uani 1 1 d .
H21 H 0.0971 1.2038 0.1568 0.121 Uiso 1 1 calc R
C22 C 0.0574(4) 1.1768(13) 0.0704(6) 0.101(4) Uani 1 1 d .
H22 H 0.0382 1.2073 0.0718 0.122 Uiso 1 1 calc R
C23 C 0.0481(3) 1.1309(10) 0.0147(5) 0.073(3) Uani 1 1 d .
C24 C 0.0107(3) 1.1268(11) -0.0397(6) 0.084(3) Uani 1 1 d .
C25 C 0.0045(3) 1.0744(11) -0.0902(5) 0.081(3) Uani 1 1 d .
C26 C 0.0352(3) 1.0313(10) -0.0882(5) 0.079(3) Uani 1 1 d .
H26 H 0.0300 0.9970 -0.1239 0.095 Uiso 1 1 calc R
C27 C 0.0776(3) 1.0868(10) 0.0138(5) 0.070(3) Uani 1 1 d .
C28 C 0.1153(3) 1.0935(10) 0.0667(5) 0.070(3) Uani 1 1 d .
C29 C 0.2323(3) 1.1012(15) 0.2209(5) 0.132(5) Uani 1 1 d .
H29A H 0.2361 1.0640 0.2563 0.158 Uiso 1 1 calc R
H29B H 0.2424 1.1872 0.2303 0.158 Uiso 1 1 calc R
H29C H 0.2450 1.0496 0.2093 0.158 Uiso 1 1 calc R
C30 C 0.1744(4) 1.1970(14) 0.2354(5) 0.129(5) Uani 1 1 d .
H30A H 0.1776 1.1260 0.2607 0.155 Uiso 1 1 calc R
H30B H 0.1547 1.2526 0.2279 0.155 Uiso 1 1 calc R
H30C H 0.1977 1.2446 0.2559 0.155 Uiso 1 1 calc R
C31 C -0.0221(3) 1.1822(12) -0.0423(6) 0.113(4) Uani 1 1 d .
H31A H -0.0135 1.2020 -0.0015 0.135 Uiso 1 1 calc R
H31B H -0.0422 1.1200 -0.0604 0.135 Uiso 1 1 calc R
H31C H -0.0312 1.2594 -0.0666 0.135 Uiso 1 1 calc R
C32 C -0.0342(3) 1.0635(13) -0.1519(5) 0.108(4) Uani 1 1 d .
H32A H -0.0510 1.0175 -0.1471 0.130 Uiso 1 1 calc R
H32B H -0.0320 1.0177 -0.1800 0.130 Uiso 1 1 calc R
H32C H -0.0441 1.1483 -0.1676 0.130 Uiso 1 1 calc R
C33 C 0.0832(3) 1.2991(12) -0.0798(6) 0.121(5) Uani 1 1 d .
H33A H 0.0823 1.3736 -0.1014 0.145 Uiso 1 1 calc R
H33B H 0.0896 1.3250 -0.0409 0.145 Uiso 1 1 calc R
H33C H 0.0588 1.2577 -0.1035 0.145 Uiso 1 1 calc R
C34 C 0.1601(3) 1.2940(12) -0.0286(6) 0.117(5) Uani 1 1 d .
H34A H 0.1525 1.3788 -0.0463 0.140 Uiso 1 1 calc R
H34B H 0.1783 1.2600 -0.0332 0.140 Uiso 1 1 calc R
H34C H 0.1711 1.2989 0.0142 0.140 Uiso 1 1 calc R
C35 C 0.1055(4) 1.1686(15) -0.1437(6) 0.139(4) Uani 1 1 d U
H35A H 0.0939 1.2475 -0.1669 0.167 Uiso 1 1 calc R
H35B H 0.1281 1.1526 -0.1407 0.167 Uiso 1 1 calc R
C36 C 0.0783(5) 1.0582(16) -0.1767(6) 0.161(5) Uani 1 1 d U
H36A H 0.0765 1.0354 -0.2126 0.193 Uiso 1 1 calc R
H36B H 0.0533 1.0839 -0.1901 0.193 Uiso 1 1 calc R
C37 C 0.1245(3) 0.8440(17) -0.1376(6) 0.163(5) Uani 1 1 d U
H37A H 0.1244 0.7525 -0.1322 0.196 Uiso 1 1 calc R
H37B H 0.1497 0.8767 -0.1088 0.196 Uiso 1 1 calc R
H37C H 0.1159 0.8615 -0.1786 0.196 Uiso 1 1 calc R
C38 C 0.0544(3) 0.8177(14) -0.1675(6) 0.146(4) Uani 1 1 d U
H38A H 0.0401 0.8369 -0.2105 0.175 Uiso 1 1 calc R
H38B H 0.0390 0.8321 -0.1544 0.175 Uiso 1 1 calc R
H38C H 0.0624 0.7291 -0.1605 0.175 Uiso 1 1 calc R
C39 C -0.0231(6) 0.278(2) 0.3449(10) 0.148(5) Uani 1 1 d DU
C40 C -0.0481(5) 0.3962(19) 0.3279(9) 0.186(4) Uani 1 1 d DU
C41 C -0.0492(6) 0.509(2) 0.2892(10) 0.199(4) Uani 1 1 d DU
C42 C -0.0088(7) 0.571(2) 0.3238(11) 0.236(5) Uani 1 1 d DU
C43 C 0.1983(7) 0.865(3) 0.3621(13) 0.184(6) Uani 1 1 d DU
C44 C 0.2008(7) 0.779(2) 0.3205(11) 0.225(5) Uani 1 1 d DU
C45 C 0.1718(5) 0.700(2) 0.2639(8) 0.254(4) Uani 1 1 d DU
C46 C 0.1390(6) 0.796(2) 0.2076(10) 0.271(5) Uani 1 1 d DU

loop_
_atom_site_aniso_label
_atom_site_aniso_U_11
_atom_site_aniso_U_22
_atom_site_aniso_U_33
_atom_site_aniso_U_23
_atom_site_aniso_U_13
_atom_site_aniso_U_12
Os1 0.0737(3) 0.0786(3) 0.0660(3) 0.0028(3) 0.0459(2) 0.0059(3)
P1 0.099(2) 0.0910(15) 0.090(2) 0.0184(14) 0.0638(19) 0.0087(18)
P2 0.086(2) 0.123(2) 0.0746(15) -0.0147(16) 0.0533(17) -0.0010(17)
F1 0.399(13) 0.170(10) 0.325(9) -0.006(8) 0.305(10) 0.023(9)
F2 0.180(8) 0.295(14) 0.308(10) 0.071(10) 0.136(7) 0.033(7)
F3 0.292(10) 0.176(9) 0.398(14) 0.057(9) 0.244(11) 0.065(9)
F4 0.432(16) 0.235(12) 0.237(9) -0.008(8) 0.237(11) -0.053(11)
F5 0.357(14) 0.299(12) 0.312(12) 0.072(11) 0.236(12) -0.005(9)
F6 0.334(11) 0.291(13) 0.531(17) 0.058(12) 0.336(13) 0.057(11)
F7 0.299(13) 0.366(16) 0.223(9) -0.002(10) 0.155(9) -0.060(11)
F8 0.310(10) 0.401(14) 0.254(9) 0.090(10) 0.210(6) 0.150(11)
F9 0.339(12) 0.332(13) 0.318(13) -0.053(9) 0.270(11) -0.065(9)
F12 0.422(9) 0.436(11) 0.410(10) 0.066(7) 0.283(8) -0.054(7)
F11 0.324(9) 0.348(10) 0.347(8) -0.068(7) 0.210(7) 0.045(6)
F10 0.353(9) 0.370(10) 0.378(9) 0.006(7) 0.241(7) -0.071(6)
F13 0.294(7) 0.296(8) 0.298(7) -0.067(6) 0.181(5) 0.004(6)
F14 0.284(8) 0.297(9) 0.284(9) -0.056(6) 0.141(6) 0.059(6)
O1 0.119(7) 0.158(10) 0.117(8) 0.003(7) 0.071(6) -0.006(6)
O2 0.291(16) 0.141(12) 0.146(11) -0.004(9) 0.112(11) -0.009(11)
O3 0.183(11) 0.268(18) 0.180(12) 0.032(12) 0.115(10) 0.027(11)
O4 0.159(11) 0.210(16) 0.194(13) 0.028(13) 0.064(9) -0.004(12)
N1 0.076(6) 0.083(7) 0.072(6) 0.002(5) 0.053(5) 0.012(5)
N2 0.069(5) 0.076(6) 0.059(5) -0.006(5) 0.038(5) -0.001(5)
N3 0.076(6) 0.071(6) 0.064(5) 0.007(4) 0.048(5) 0.007(4)
N4 0.069(5) 0.087(7) 0.055(5) 0.001(5) 0.035(5) -0.001(5)
C1 0.073(7) 0.070(8) 0.090(8) 0.002(7) 0.054(7) 0.003(6)
C2 0.109(10) 0.078(9) 0.095(9) -0.002(7) 0.072(8) -0.008(8)
C3 0.087(9) 0.081(9) 0.093(10) -0.014(8) 0.051(8) 0.003(8)
C4 0.080(8) 0.086(10) 0.079(8) -0.008(7) 0.045(7) 0.022(7)
C5 0.113(10) 0.079(9) 0.093(9) 0.010(7) 0.064(9) 0.025(8)
C6 0.087(9) 0.112(12) 0.076(8) 0.020(8) 0.041(7) 0.030(8)
C7 0.077(8) 0.097(10) 0.070(8) -0.007(7) 0.045(7) 0.004(7)
C8 0.087(9) 0.102(11) 0.079(9) -0.008(8) 0.050(7) 0.008(8)
C9 0.075(8) 0.118(12) 0.082(8) -0.024(8) 0.055(7) -0.013(7)
C10 0.073(7) 0.088(8) 0.075(7) -0.009(7) 0.048(6) -0.004(7)
C11 0.080(8) 0.079(9) 0.061(7) -0.003(6) 0.042(6) 0.006(7)
C12 0.082(8) 0.069(8) 0.064(7) 0.001(6) 0.046(6) 0.004(6)
C13 0.111(9) 0.099(10) 0.141(12) 0.014(9) 0.087(9) 0.006(8)
C14 0.118(10) 0.119(12) 0.100(10) -0.005(9) 0.077(9) -0.003(9)
C15 0.067(7) 0.135(13) 0.113(10) -0.011(9) 0.042(7) -0.003(8)
C16 0.096(8) 0.133(13) 0.110(9) -0.008(9) 0.074(8) -0.012(8)
C17 0.067(7) 0.105(10) 0.067(8) 0.005(7) 0.029(7) 0.003(6)
C18 0.073(8) 0.120(12) 0.074(9) -0.007(8) 0.038(7) -0.007(7)
C19 0.096(9) 0.099(10) 0.063(8) 0.015(7) 0.047(7) 0.010(7)
C20 0.105(9) 0.077(9) 0.083(9) -0.001(7) 0.062(8) 0.002(7)
C21 0.135(11) 0.114(11) 0.079(9) -0.005(8) 0.079(9) 0.012(9)
C22 0.099(9) 0.126(12) 0.084(9) 0.002(9) 0.057(8) 0.023(8)
C23 0.078(7) 0.076(8) 0.073(8) 0.002(6) 0.050(7) 0.012(6)
C24 0.099(9) 0.085(9) 0.092(9) 0.005(7) 0.069(8) 0.012(7)
C25 0.077(8) 0.087(9) 0.088(9) 0.017(7) 0.055(7) 0.016(6)
C26 0.085(7) 0.084(9) 0.085(8) 0.001(7) 0.060(7) 0.000(6)
C27 0.079(7) 0.077(8) 0.065(7) 0.008(6) 0.050(6) 0.007(6)
C28 0.092(8) 0.061(7) 0.066(7) 0.004(6) 0.053(7) 0.001(6)
C29 0.106(10) 0.185(16) 0.079(9) 0.002(10) 0.044(8) -0.002(10)
C30 0.171(13) 0.141(14) 0.072(9) 0.001(9) 0.073(9) 0.005(11)
C31 0.092(8) 0.125(12) 0.149(12) 0.020(10) 0.087(9) 0.029(8)
C32 0.069(7) 0.157(13) 0.079(8) -0.010(8) 0.035(7) 0.005(7)
C33 0.128(10) 0.101(11) 0.145(12) 0.038(9) 0.089(10) 0.038(9)
C34 0.129(10) 0.096(11) 0.143(12) 0.007(9) 0.091(10) -0.019(8)
C35 0.195(12) 0.142(6) 0.102(7) 0.035(3) 0.102(9) 0.018(8)
C36 0.220(14) 0.169(5) 0.074(3) 0.011(2) 0.079(9) 0.003(6)
C37 0.135(7) 0.268(14) 0.117(8) -0.043(8) 0.093(8) 0.024(7)
C38 0.139(8) 0.170(10) 0.139(8) -0.086(8) 0.089(8) -0.052(7)
C39 0.180(11) 0.158(11) 0.151(14) -0.007(10) 0.124(11) 0.000(10)
C40 0.215(9) 0.180(10) 0.151(10) 0.016(7) 0.105(8) 0.037(8)
C41 0.252(8) 0.164(9) 0.217(9) 0.011(8) 0.162(9) 0.030(7)
C42 0.239(8) 0.253(12) 0.238(10) 0.042(7) 0.156(10) 0.029(7)
C43 0.192(15) 0.197(14) 0.209(16) 0.058(11) 0.145(13) -0.005(12)
C44 0.270(15) 0.248(15) 0.193(10) 0.062(7) 0.159(7) 0.024(6)
C45 0.253(10) 0.243(12) 0.296(8) -0.006(4) 0.183(4) 0.018(4)
C46 0.214(10) 0.299(9) 0.248(9) -0.036(5) 0.114(7) 0.005(5)

loop_
_atom_type_symbol
_atom_type_description
_atom_type_scat_dispersion_real
_atom_type_scat_dispersion_imag
_atom_type_scat_source
C C 0.0033 0.0016 'International Tables Vol C Tables 4.2.6.8 and 6.1.1.4'
H H 0.0000 0.0000 'International Tables Vol C Tables 4.2.6.8 and 6.1.1.4'
O O 0.0106 0.0060 'International Tables Vol C Tables 4.2.6.8 and 6.1.1.4'
N N 0.0061 0.0033 'International Tables Vol C Tables 4.2.6.8 and 6.1.1.4'
F F 0.0171 0.0103 'International Tables Vol C Tables 4.2.6.8 and 6.1.1.4'
P P 0.1023 0.0942 'International Tables Vol C Tables 4.2.6.8 and 6.1.1.4'
Os Os -1.2165 7.6030 'International Tables Vol C Tables 4.2.6.8 and 6.1.1.4'

loop_
_geom_angle_atom_site_label_1
_geom_angle_atom_site_label_2
_geom_angle_atom_site_label_3
_geom_angle
N4 Os1 N2 165.8(3)
N4 Os1 N1 92.6(3)
N2 Os1 N1 78.0(3)
N4 Os1 N3 78.6(3)
N2 Os1 N3 90.0(3)
N1 Os1 N3 85.6(3)
N4 Os1 P2 100.2(2)
N2 Os1 P2 91.2(2)
N1 Os1 P2 94.0(2)
N3 Os1 P2 178.7(2)
N4 Os1 P1 89.7(2)
N2 Os1 P1 100.1(3)
N1 Os1 P1 177.3(2)
N3 Os1 P1 96.3(2)
P2 Os1 P1 84.14(13)
C33 P1 C35 103.0(7)
C33 P1 C34 100.2(6)
C35 P1 C34 104.0(7)
C33 P1 Os1 116.1(4)
C35 P1 Os1 109.6(5)
C34 P1 Os1 121.7(4)
C37 P2 C38 101.6(7)
C37 P2 C36 101.4(8)
C38 P2 C36 101.5(7)
C37 P2 Os1 117.6(4)
C38 P2 Os1 123.0(4)
C36 P2 Os1 108.7(5)
C1 N1 C12 116.6(9)
C1 N1 Os1 130.0(7)
C12 N1 Os1 113.4(7)
C11 N2 C10 116.5(9)
C11 N2 Os1 114.7(7)
C10 N2 Os1 128.6(8)
C17 N3 C28 117.9(9)
C17 N3 Os1 129.5(8)
C28 N3 Os1 112.6(7)
C26 N4 C27 115.9(9)
C26 N4 Os1 129.7(7)
C27 N4 Os1 114.3(6)
N1 C1 C2 125.3(10)
N1 C1 H1 117.3
C2 C1 H1 117.3
C3 C2 C1 119.4(12)
C3 C2 C13 122.1(12)
C1 C2 C13 118.3(11)
C14 C3 C2 122.1(13)
C14 C3 C4 122.3(12)
C2 C3 C4 115.5(13)
C12 C4 C5 119.1(12)
C12 C4 C3 119.8(11)
C5 C4 C3 121.1(13)
C6 C5 C4 119.4(13)
C6 C5 H5 120.3
C4 C5 H5 120.3
C5 C6 C7 123.2(12)
C5 C6 H6 118.4
C7 C6 H6 118.4
C11 C7 C8 117.1(12)
C11 C7 C6 118.1(11)
C8 C7 C6 124.8(12)
C9 C8 C7 119.3(11)
C9 C8 C15 121.1(12)
C7 C8 C15 119.6(12)
C8 C9 C10 119.7(11)
C8 C9 C16 123.9(12)
C10 C9 C16 116.3(13)
N2 C10 C9 123.3(11)
N2 C10 H10 118.4
C9 C10 H10 118.4
N2 C11 C7 124.0(11)
N2 C11 C12 116.3(10)
C7 C11 C12 119.7(11)
N1 C12 C4 123.0(10)
N1 C12 C11 116.6(10)
C4 C12 C11 120.5(11)
C2 C13 H13A 109.5
C2 C13 H13B 109.5
H13A C13 H13B 109.5
C2 C13 H13C 109.5
H13A C13 H13C 109.5
H13B C13 H13C 109.5
C3 C14 H14A 109.5
C3 C14 H14B 109.5
H14A C14 H14B 109.5
C3 C14 H14C 109.5
H14A C14 H14C 109.5
H14B C14 H14C 109.5
C8 C15 H15A 109.5
C8 C15 H15B 109.5
H15A C15 H15B 109.5
C8 C15 H15C 109.5
H15A C15 H15C 109.5
H15B C15 H15C 109.5
C9 C16 H16A 109.5
C9 C16 H16B 109.5
H16A C16 H16B 109.5
C9 C16 H16C 109.5
H16A C16 H16C 109.5
H16B C16 H16C 109.5
N3 C17 C18 123.8(11)
N3 C17 H17 118.1
C18 C17 H17 118.1
C19 C18 C17 120.0(10)
C19 C18 C29 123.1(12)
C17 C18 C29 116.9(11)
C18 C19 C20 117.4(11)
C18 C19 C30 122.1(11)
C20 C19 C30 120.4(11)
C28 C20 C19 120.4(11)
C28 C20 C21 113.7(10)
C19 C20 C21 125.9(11)
C22 C21 C20 124.0(11)
C22 C21 H21 118.0
C20 C21 H21 118.0
C21 C22 C23 121.1(11)
C21 C22 H22 119.4
C23 C22 H22 119.4
C22 C23 C27 118.2(10)
C22 C23 C24 122.8(10)
C27 C23 C24 119.0(10)
C25 C24 C23 118.3(10)
C25 C24 C31 120.6(11)
C23 C24 C31 121.1(11)
C24 C25 C26 119.9(11)
C24 C25 C32 124.1(10)
C26 C25 C32 115.9(10)
N4 C26 C25 124.4(10)
N4 C26 H26 117.8
C25 C26 H26 117.8
N4 C27 C28 117.3(9)
N4 C27 C23 122.3(10)
C28 C27 C23 120.4(10)
N3 C28 C20 120.4(10)
N3 C28 C27 117.2(9)
C20 C28 C27 122.4(10)
C18 C29 H29A 109.5
C18 C29 H29B 109.5
H29A C29 H29B 109.5
C18 C29 H29C 109.5
H29A C29 H29C 109.5
H29B C29 H29C 109.5
C19 C30 H30A 109.5
C19 C30 H30B 109.5
H30A C30 H30B 109.5
C19 C30 H30C 109.5
H30A C30 H30C 109.5
H30B C30 H30C 109.5
C24 C31 H31A 109.5
C24 C31 H31B 109.5
H31A C31 H31B 109.5
C24 C31 H31C 109.5
H31A C31 H31C 109.5
H31B C31 H31C 109.5
C25 C32 H32A 109.5
C25 C32 H32B 109.5
H32A C32 H32B 109.5
C25 C32 H32C 109.5
H32A C32 H32C 109.5
H32B C32 H32C 109.5
P1 C33 H33A 109.5
P1 C33 H33B 109.5
H33A C33 H33B 109.5
P1 C33 H33C 109.5
H33A C33 H33C 109.5
H33B C33 H33C 109.5
P1 C34 H34A 109.5
P1 C34 H34B 109.5
H34A C34 H34B 109.5
P1 C34 H34C 109.5
H34A C34 H34C 109.5
H34B C34 H34C 109.5
C36 C35 P1 110.7(10)
C36 C35 H35A 109.5
P1 C35 H35A 109.5
C36 C35 H35B 109.5
P1 C35 H35B 109.5
H35A C35 H35B 108.1
C35 C36 P2 110.0(10)
C35 C36 H36A 109.7
P2 C36 H36A 109.7
C35 C36 H36B 109.7
P2 C36 H36B 109.7
H36A C36 H36B 108.2
P2 C37 H37A 109.5
P2 C37 H37B 109.5
H37A C37 H37B 109.5
P2 C37 H37C 109.5
H37A C37 H37C 109.5
H37B C37 H37C 109.5
P2 C38 H38A 109.5
P2 C38 H38B 109.5
H38A C38 H38B 109.5
P2 C38 H38C 109.5
H38A C38 H38C 109.5
H38B C38 H38C 109.5
O1 C39 O2 141(2)
O1 C39 C40 116(2)
O2 C39 C40 102.0(19)
F1 C40 F2 106.3(18)
F1 C40 C39 114.3(17)
F2 C40 C39 117.8(18)
F1 C40 C41 107.3(16)
F2 C40 C41 85.3(15)
C39 C40 C41 121.7(17)
F3 C41 F4 113.4(18)
F3 C41 C40 115.9(17)
F4 C41 C40 118.1(18)
F3 C41 C42 95.9(18)
F4 C41 C42 99.2(18)
C40 C41 C42 110.2(15)
F7 C42 F5 140(2)
F7 C42 F6 111(2)
F5 C42 F6 107(2)
F7 C42 C41 94.0(15)
F5 C42 C41 95.0(18)
F6 C42 C41 93.6(16)
O4 C43 O3 134(3)
O4 C43 C44 113(2)
O3 C43 C44 108(3)
F8 C44 F9 99(2)
F8 C44 C43 110(2)
F9 C44 C43 103.9(19)
F8 C44 C45 97.9(18)
F9 C44 C45 108(2)
C43 C44 C45 133(2)
F11 C45 F10 124(2)
F11 C45 C44 123(2)
F10 C45 C44 95.4(16)
F11 C45 C46 95.4(14)
F10 C45 C46 109.2(16)
C44 C45 C46 110.1(17)
F14 C46 F12 135(2)
F14 C46 F13 117.6(19)
F12 C46 F13 106.6(17)
F14 C46 C45 89.1(16)
F12 C46 C45 87.0(14)
F13 C46 C45 85.6(15)

loop_
_geom_bond_atom_site_label_1
_geom_bond_atom_site_label_2
_geom_bond_distance
Os1 N4 2.086(8)
Os1 N2 2.090(8)
Os1 N1 2.109(9)
Os1 N3 2.136(8)
Os1 P2 2.285(3)
Os1 P1 2.289(3)
P1 C33 1.807(11)
P1 C35 1.807(12)
P1 C34 1.836(11)
P2 C37 1.735(11)
P2 C38 1.759(11)
P2 C36 1.829(15)
F1 C40 1.386(17)
F2 C40 1.390(17)
F3 C41 1.410(18)
F4 C41 1.431(18)
F5 C42 1.396(19)
F6 C42 1.45(2)
F7 C42 1.339(19)
F8 C44 1.37(2)
F9 C44 1.44(4)
F12 C46 1.33(2)
F11 C45 1.426(18)
F10 C45 1.425(18)
F13 C46 1.43(2)
F14 C46 1.259(19)
O1 C39 1.177(19)
O2 C39 1.193(19)
O3 C43 1.17(2)
O4 C43 1.15(2)
N1 C1 1.331(11)
N1 C12 1.362(12)
N2 C11 1.346(12)
N2 C10 1.348(11)
N3 C17 1.302(11)
N3 C28 1.391(11)
N4 C26 1.329(11)
N4 C27 1.388(11)
C1 C2 1.409(14)
C1 H1 0.9300
C2 C3 1.401(15)
C2 C13 1.498(14)
C3 C14 1.401(15)
C3 C4 1.453(16)
C4 C12 1.406(14)
C4 C5 1.450(14)
C5 C6 1.339(15)
C5 H5 0.9300
C6 C7 1.445(16)
C6 H6 0.9300
C7 C11 1.398(13)
C7 C8 1.411(15)
C8 C9 1.354(15)
C8 C15 1.554(13)
C9 C10 1.383(14)
C9 C16 1.519(15)
C10 H10 0.9300
C11 C12 1.436(13)
C13 H13A 0.9600
C13 H13B 0.9600
C13 H13C 0.9600
C14 H14A 0.9600
C14 H14B 0.9600
C14 H14C 0.9600
C15 H15A 0.9600
C15 H15B 0.9600
C15 H15C 0.9600
C16 H16A 0.9600
C16 H16B 0.9600
C16 H16C 0.9600
C17 C18 1.415(14)
C17 H17 0.9300
C18 C19 1.352(14)
C18 C29 1.533(14)
C19 C20 1.409(14)
C19 C30 1.525(14)
C20 C28 1.400(13)
C20 C21 1.47(3)
C21 C22 1.314(13)
C21 H21 0.9300
C22 C23 1.402(14)
C22 H22 0.9300
C23 C27 1.403(12)
C23 C24 1.408(14)
C24 C25 1.351(14)
C24 C31 1.526(13)
C25 C26 1.402(13)
C25 C32 1.516(13)
C26 H26 0.9300
C27 C28 1.401(13)
C29 H29A 0.9600
C29 H29B 0.9600
C29 H29C 0.9600
C30 H30A 0.9600
C30 H30B 0.9600
C30 H30C 0.9600
C31 H31A 0.9600
C31 H31B 0.9600
C31 H31C 0.9600
C32 H32A 0.9600
C32 H32B 0.9600
C32 H32C 0.9600
C33 H33A 0.9600
C33 H33B 0.9600
C33 H33C 0.9600
C34 H34A 0.9600
C34 H34B 0.9600
C34 H34C 0.9600
C35 C36 1.503(18)
C35 H35A 0.9700
C35 H35B 0.9700
C36 H36A 0.9700
C36 H36B 0.9700
C37 H37A 0.9600
C37 H37B 0.9600
C37 H37C 0.9600
C38 H38A 0.9600
C38 H38B 0.9600
C38 H38C 0.9600
C39 C40 1.53(2)
C40 C41 1.56(2)
C41 C42 1.57(2)
C43 C44 1.50(2)
C44 C45 1.52(2)
C45 C46 1.66(2)

loop_
_geom_torsion_atom_site_label_1
_geom_torsion_atom_site_label_2
_geom_torsion_atom_site_label_3
_geom_torsion_atom_site_label_4
_geom_torsion
N4 Os1 P1 C33 7.4(5)
N2 Os1 P1 C33 -162.2(5)
N3 Os1 P1 C33 -71.1(5)
P2 Os1 P1 C33 107.6(5)
N4 Os1 P1 C35 -108.8(6)
N2 Os1 P1 C35 81.7(6)
N3 Os1 P1 C35 172.7(6)
P2 Os1 P1 C35 -8.5(5)
N4 Os1 P1 C34 129.7(5)
N2 Os1 P1 C34 -39.8(5)
N3 Os1 P1 C34 51.2(5)
P2 Os1 P1 C34 -130.0(5)
N4 Os1 P2 C37 -170.1(7)
N2 Os1 P2 C37 1.3(7)
N1 Os1 P2 C37 -76.7(7)
P1 Os1 P2 C37 101.3(7)
N4 Os1 P2 C38 -42.5(7)
N2 Os1 P2 C38 129.0(7)
N1 Os1 P2 C38 50.9(7)
P1 Os1 P2 C38 -131.1(6)
N4 Os1 P2 C36 75.6(6)
N2 Os1 P2 C36 -113.0(7)
N1 Os1 P2 C36 168.9(6)
P1 Os1 P2 C36 -13.0(6)
N4 Os1 N1 C1 16.9(9)
N2 Os1 N1 C1 -173.9(9)
N3 Os1 N1 C1 95.2(9)
P2 Os1 N1 C1 -83.5(9)
N4 Os1 N1 C12 -161.0(7)
N2 Os1 N1 C12 8.2(7)
N3 Os1 N1 C12 -82.7(7)
P2 Os1 N1 C12 98.6(7)
N4 Os1 N2 C11 40.4(17)
N1 Os1 N2 C11 -9.1(7)
N3 Os1 N2 C11 76.4(7)
P2 Os1 N2 C11 -102.9(7)
P1 Os1 N2 C11 172.8(7)
N4 Os1 N2 C10 -134.9(13)
N1 Os1 N2 C10 175.6(8)
N3 Os1 N2 C10 -98.9(8)
P2 Os1 N2 C10 81.8(8)
P1 Os1 N2 C10 -2.5(8)
N4 Os1 N3 C17 179.4(10)
N2 Os1 N3 C17 7.9(10)
N1 Os1 N3 C17 85.9(9)
P1 Os1 N3 C17 -92.2(9)
N4 Os1 N3 C28 -0.1(6)
N2 Os1 N3 C28 -171.6(7)
N1 Os1 N3 C28 -93.6(7)
P1 Os1 N3 C28 88.3(6)
N2 Os1 N4 C26 -145.5(12)
N1 Os1 N4 C26 -97.4(9)
N3 Os1 N4 C26 177.6(9)
P2 Os1 N4 C26 -2.8(9)
P1 Os1 N4 C26 81.1(9)
N2 Os1 N4 C27 38.8(17)
N1 Os1 N4 C27 86.9(7)
N3 Os1 N4 C27 1.9(7)
P2 Os1 N4 C27 -178.6(7)
P1 Os1 N4 C27 -94.6(7)
C12 N1 C1 C2 2.8(15)
Os1 N1 C1 C2 -175.1(8)
N1 C1 C2 C3 3.1(18)
N1 C1 C2 C13 178.3(10)
C1 C2 C3 C14 177.7(11)
C13 C2 C3 C14 2.7(18)
C1 C2 C3 C4 -6.3(16)
C13 C2 C3 C4 178.7(10)
C14 C3 C4 C12 -180.0(10)
C2 C3 C4 C12 4.1(16)
C14 C3 C4 C5 1.6(18)
C2 C3 C4 C5 -174.4(10)
C12 C4 C5 C6 0.4(17)
C3 C4 C5 C6 178.9(11)
C4 C5 C6 C7 -0.1(19)
C5 C6 C7 C11 -0.3(18)
C5 C6 C7 C8 -178.7(12)
C11 C7 C8 C9 -1.4(17)
C6 C7 C8 C9 177.1(11)
C11 C7 C8 C15 177.8(10)
C6 C7 C8 C15 -3.8(17)
C7 C8 C9 C10 -0.5(18)
C15 C8 C9 C10 -179.7(10)
C7 C8 C9 C16 -178.8(10)
C15 C8 C9 C16 2.1(18)
C11 N2 C10 C9 -5.7(14)
Os1 N2 C10 C9 169.5(8)
C8 C9 C10 N2 4.3(17)
C16 C9 C10 N2 -177.3(9)
C10 N2 C11 C7 3.6(15)
Os1 N2 C11 C7 -172.3(8)
C10 N2 C11 C12 -175.5(8)
Os1 N2 C11 C12 8.6(11)
C8 C7 C11 N2 -0.2(16)
C6 C7 C11 N2 -178.8(10)
C8 C7 C11 C12 178.8(10)
C6 C7 C11 C12 0.3(15)
C1 N1 C12 C4 -5.1(15)
Os1 N1 C12 C4 173.1(8)
C1 N1 C12 C11 175.4(9)
Os1 N1 C12 C11 -6.4(11)
C5 C4 C12 N1 -179.8(10)
C3 C4 C12 N1 1.7(16)
C5 C4 C12 C11 -0.4(16)
C3 C4 C12 C11 -178.9(10)
N2 C11 C12 N1 -1.4(14)
C7 C11 C12 N1 179.5(9)
N2 C11 C12 C4 179.1(9)
C7 C11 C12 C4 0.0(16)
C28 N3 C17 C18 1.7(17)
Os1 N3 C17 C18 -177.8(9)
N3 C17 C18 C19 -3(2)
N3 C17 C18 C29 176.2(11)
C17 C18 C19 C20 2.3(19)
C29 C18 C19 C20 -177.1(12)
C17 C18 C19 C30 -177.4(11)
C29 C18 C19 C30 3(2)
C18 C19 C20 C28 -0.3(18)
C30 C19 C20 C28 179.4(11)
C18 C19 C20 C21 179.7(12)
C30 C19 C20 C21 -0.6(19)
C28 C20 C21 C22 -3.9(19)
C19 C20 C21 C22 176.1(13)
C20 C21 C22 C23 4(2)
C21 C22 C23 C27 -0.6(19)
C21 C22 C23 C24 179.0(13)
C22 C23 C24 C25 -176.4(12)
C27 C23 C24 C25 3.2(17)
C22 C23 C24 C31 4.6(18)
C27 C23 C24 C31 -175.7(10)
C23 C24 C25 C26 -3.0(18)
C31 C24 C25 C26 176.0(10)
C23 C24 C25 C32 -180.0(11)
C31 C24 C25 C32 -1.1(19)
C27 N4 C26 C25 0.7(15)
Os1 N4 C26 C25 -175.0(8)
C24 C25 C26 N4 1.0(18)
C32 C25 C26 N4 178.3(10)
C26 N4 C27 C28 -179.9(9)
Os1 N4 C27 C28 -3.5(12)
C26 N4 C27 C23 -0.4(15)
Os1 N4 C27 C23 176.0(8)
C22 C23 C27 N4 178.1(10)
C24 C23 C27 N4 -1.5(16)
C22 C23 C27 C28 -2.4(16)
C24 C23 C27 C28 177.9(10)
C17 N3 C28 C20 0.4(15)
Os1 N3 C28 C20 180.0(8)
C17 N3 C28 C27 178.7(10)
Os1 N3 C28 C27 -1.8(11)
C19 C20 C28 N3 -1.1(17)
C21 C20 C28 N3 178.9(9)
C19 C20 C28 C27 -179.3(10)
C21 C20 C28 C27 0.7(16)
N4 C27 C28 N3 3.5(14)
C23 C27 C28 N3 -175.9(9)
N4 C27 C28 C20 -178.2(10)
C23 C27 C28 C20 2.3(16)
C33 P1 C35 C36 -90.3(12)
C34 P1 C35 C36 165.5(12)
Os1 P1 C35 C36 33.9(13)
P1 C35 C36 P2 -45.3(15)
C37 P2 C36 C35 -87.2(13)
C38 P2 C36 C35 168.3(11)
Os1 P2 C36 C35 37.3(13)
O1 C39 C40 F1 -18(3)
O2 C39 C40 F1 156.2(17)
O1 C39 C40 F2 -144.3(18)
O2 C39 C40 F2 30(2)
O1 C39 C40 C41 113(2)
O2 C39 C40 C41 -72(2)
F1 C40 C41 F3 -34(2)
F2 C40 C41 F3 72(2)
C39 C40 C41 F3 -168.4(19)
F1 C40 C41 F4 -173.6(19)
F2 C40 C41 F4 -68(2)
C39 C40 C41 F4 52(3)
F1 C40 C41 C42 73(2)
F2 C40 C41 C42 179.0(17)
C39 C40 C41 C42 -61(3)
F3 C41 C42 F7 74.2(18)
F4 C41 C42 F7 -170.9(18)
C40 C41 C42 F7 -46(2)
F3 C41 C42 F5 -66.4(19)
F4 C41 C42 F5 48.6(19)
C40 C41 C42 F5 173.3(17)
F3 C41 C42 F6 -174.0(17)
F4 C41 C42 F6 -59.0(17)
C40 C41 C42 F6 66(2)
O4 C43 C44 F8 143(2)
O3 C43 C44 F8 -57(3)
O4 C43 C44 F9 38(3)
O3 C43 C44 F9 -163(2)
O4 C43 C44 C45 -94(3)
O3 C43 C44 C45 65(4)
F8 C44 C45 F11 -60(2)
F9 C44 C45 F11 43(3)
C43 C44 C45 F11 174(2)
F8 C44 C45 F10 76.9(18)
F9 C44 C45 F10 179.4(18)
C43 C44 C45 F10 -50(3)
F8 C44 C45 C46 -170.4(16)
F9 C44 C45 C46 -68(2)
C43 C44 C45 C46 63(3)
F11 C45 C46 F14 174.3(18)
F10 C45 C46 F14 45(2)
C44 C45 C46 F14 -58(2)
F11 C45 C46 F12 -50.4(18)
F10 C45 C46 F12 -179(2)
C44 C45 C46 F12 77(2)
F11 C45 C46 F13 56.5(16)
F10 C45 C46 F13 -72.5(19)
C44 C45 C46 F13 -176.0(18)
